data_4300938
loop_
_publ_author_name
'Komuro, Takashi'
'Matsuo, Tsukasa'
'Kawaguchi, Hiroyuki'
'Tatsumi, Kazuyuki'

_publ_section_title
;
 Synthesis of a Vanadium(III) Tris(arylthiolato) Complex and Its Reactions
 with Azide and Azo Compounds: Formation of a Sulfenamide Complex via
 Cleavage of an Azo NN Bond
;
_journal_coden_ASTM INOCAJ
_journal_issue 2
_journal_name_full 'Inorganic Chemistry'
_journal_page_first 175
_journal_page_last 177
_journal_paper_doi 10.1021/ic048721c
_journal_volume 44
_journal_year 2005
_chemical_formula_moiety 'C43 H80 O1.50 S3 Si7 V '
_chemical_formula_sum 'C43 H80 O1.5 S3 Si7 V'
_chemical_formula_weight 964.82
_space_group_IT_number 2
_space_group_name_Hall '-P 1'
_space_group_name_H-M_alt 'P -1'
_symmetry_cell_setting triclinic
_symmetry_Int_Tables_number 2
_symmetry_space_group_name_Hall '-P 1'
_symmetry_space_group_name_H-M 'P -1'
_cell_angle_alpha 78.358(8)
_cell_angle_beta 78.335(8)
_cell_angle_gamma 90.500(9)
_cell_formula_units_Z 2
_cell_length_a 10.043(3)
_cell_length_b 11.654(3)
_cell_length_c 25.125(7)
_cell_measurement_temperature 173.1
_cell_volume 2816.8(14)
_exptl_crystal_density_diffrn 1.137
_cod_duplicate_entry 4308373
_cod_original_formula_sum 'C43 H80 O1.50 S3 Si7 V '
_cod_database_code 4300938

loop_
_symmetry_equiv_pos_as_xyz
x,y,z
-x,-y,-z

loop_
_atom_site_label
_atom_site_type_symbol
_atom_site_fract_x
_atom_site_fract_y
_atom_site_fract_z
_atom_site_U_iso_or_equiv
_atom_site_adp_type
_atom_site_occupancy
_atom_site_symmetry_multiplicity
_atom_site_calc_flag
_atom_site_refinement_flags
_atom_site_disorder_assembly
_atom_site_disorder_group
V(1) V 0.21263(4) 0.20244(3) 0.22245(2) 0.01872(10) Uani 1.00 1 d . . .
S(1) S 0.30026(7) 0.36221(5) 0.24542(3) 0.0249(2) Uani 1.00 1 d . . .
S(2) S 0.07860(6) 0.22700(5) 0.15580(3) 0.0233(2) Uani 1.00 1 d . . .
S(3) S 0.23581(6) 0.00988(5) 0.26631(3) 0.0220(2) Uani 1.00 1 d . . .
Si(1) Si -0.02366(8) 0.31587(6) 0.34842(3) 0.0284(2) Uani 1.00 1 d . . .
Si(2) Si 0.45349(8) 0.61701(7) 0.21263(3) 0.0293(2) Uani 1.00 1 d . . .
Si(3) Si 0.21940(8) 0.07749(7) 0.05520(3) 0.0307(2) Uani 1.00 1 d . . .
Si(4) Si 0.02976(9) 0.51354(7) 0.11031(3) 0.0323(2) Uani 1.00 1 d . . .
Si(5) Si -0.08498(8) -0.12724(7) 0.27161(4) 0.0328(2) Uani 1.00 1 d . . .
Si(6) Si 0.34525(9) -0.00960(7) 0.38555(3) 0.0323(2) Uani 1.00 1 d . . .
Si(7) Si 0.3955(2) 0.44716(13) 0.47215(5) 0.0715(4) Uani 1.00 1 d . . .
O(1) O 0.4060(2) 0.1977(1) 0.17111(7) 0.0229(4) Uani 1.00 1 d . . .
O(2) O 0.5420(7) 0.4971(7) 0.4866(3) 0.090(2) Uiso 0.50 1 d P . .
C(1) C 0.2224(3) 0.4662(2) 0.28393(10) 0.0219(6) Uani 1.00 1 d . . .
C(2) C 0.1040(3) 0.4439(2) 0.32627(11) 0.0261(6) Uani 1.00 1 d . . .
C(3) C 0.0696(3) 0.5308(3) 0.35764(12) 0.0336(8) Uani 1.00 1 d . . .
C(4) C 0.1433(3) 0.6367(3) 0.34649(13) 0.0351(8) Uani 1.00 1 d . . .
C(5) C 0.2542(3) 0.6588(2) 0.30257(12) 0.0309(7) Uani 1.00 1 d . . .
C(6) C 0.2980(3) 0.5753(2) 0.27061(11) 0.0247(6) Uani 1.00 1 d . . .
C(7) C -0.0048(3) 0.2183(3) 0.29722(13) 0.0321(8) Uani 1.00 1 d . . .
C(8) C -0.1976(3) 0.3725(4) 0.3533(2) 0.0599(12) Uani 1.00 1 d . . .
C(9) C -0.0076(5) 0.2311(3) 0.4174(1) 0.0624(12) Uani 1.00 1 d . . .
C(10) C 0.5074(4) 0.7736(3) 0.2092(2) 0.0472(10) Uani 1.00 1 d . . .
C(11) C 0.4142(4) 0.6152(3) 0.14323(13) 0.0457(9) Uani 1.00 1 d . . .
C(12) C 0.6004(3) 0.5264(3) 0.2268(2) 0.0465(10) Uani 1.00 1 d . . .
C(13) C 0.1726(3) 0.3032(2) 0.08970(10) 0.0240(6) Uani 1.00 1 d . . .
C(14) C 0.2455(3) 0.2400(2) 0.05152(10) 0.0253(6) Uani 1.00 1 d . . .
C(15) C 0.3337(3) 0.3063(3) 0.00489(11) 0.0334(7) Uani 1.00 1 d . . .
C(16) C 0.3492(3) 0.4261(3) -0.00421(12) 0.0372(8) Uani 1.00 1 d . . .
C(17) C 0.2653(3) 0.4860(3) 0.03046(12) 0.0345(8) Uani 1.00 1 d . . .
C(18) C 0.1710(3) 0.4272(2) 0.07731(11) 0.0267(7) Uani 1.00 1 d . . .
C(19) C 0.0344(3) 0.0343(3) 0.0714(1) 0.0416(9) Uani 1.00 1 d . . .
C(20) C 0.3149(3) -0.0132(3) 0.1037(1) 0.0413(9) Uani 1.00 1 d . . .
C(21) C 0.2908(4) 0.0491(4) -0.0159(2) 0.0570(12) Uani 1.00 1 d . . .
C(22) C 0.0496(5) 0.6673(3) 0.0685(2) 0.072(1) Uani 1.00 1 d . . .
C(23) C 0.0193(4) 0.5225(3) 0.18401(13) 0.0430(9) Uani 1.00 1 d . . .
C(24) C -0.1308(4) 0.4471(4) 0.1017(2) 0.0588(12) Uani 1.00 1 d . . .
C(25) C 0.1180(3) -0.0455(2) 0.33076(11) 0.0229(6) Uani 1.00 1 d . . .
C(26) C -0.0128(3) -0.0917(2) 0.33122(12) 0.0286(7) Uani 1.00 1 d . . .
C(27) C -0.1011(3) -0.1246(3) 0.38337(13) 0.0387(8) Uani 1.00 1 d . . .
C(28) C -0.0625(4) -0.1164(3) 0.43213(13) 0.0453(9) Uani 1.00 1 d . . .
C(29) C 0.0696(3) -0.0797(3) 0.43026(12) 0.0388(8) Uani 1.00 1 d . . .
C(30) C 0.1638(3) -0.0437(2) 0.38007(11) 0.0271(7) Uani 1.00 1 d . . .
C(31) C 0.0425(4) -0.1585(4) 0.2126(2) 0.0521(11) Uani 1.00 1 d . . .
C(32) C -0.1933(4) -0.0064(3) 0.2462(2) 0.0516(10) Uani 1.00 1 d . . .
C(33) C -0.1973(4) -0.2638(3) 0.3006(2) 0.0464(10) Uani 1.00 1 d . . .
C(34) C 0.3513(4) -0.0415(4) 0.4612(2) 0.0548(11) Uani 1.00 1 d . . .
C(35) C 0.4110(4) 0.1442(3) 0.3569(2) 0.0574(12) Uani 1.00 1 d . . .
C(36) C 0.4629(4) -0.1100(4) 0.3532(2) 0.0524(11) Uani 1.00 1 d . . .
C(37) C 0.4741(3) 0.2972(2) 0.12910(11) 0.0265(6) Uani 1.00 1 d . . .
C(38) C 0.5853(3) 0.2423(3) 0.09396(12) 0.0324(7) Uani 1.00 1 d . . .
C(39) C 0.6324(3) 0.1465(3) 0.13669(13) 0.0386(8) Uani 1.00 1 d . . .
C(40) C 0.5159(3) 0.1251(3) 0.18672(12) 0.0347(8) Uani 1.00 1 d . . .
C(41) C 0.4542(11) 0.5105(10) 0.3994(5) 0.071(3) Uiso 0.50 1 d P . .
C(42) C 0.4375(9) 0.4728(9) 0.3927(4) 0.055(2) Uiso 0.50 1 d P . .
C(43) C 0.4223(13) 0.2757(10) 0.4875(5) 0.070(3) Uiso 0.50 1 d P . .
C(44) C 0.378(2) 0.293(2) 0.4974(9) 0.150(9) Uiso 0.50 1 d P . .
C(45) C 0.2023(12) 0.4556(10) 0.5018(5) 0.083(3) Uiso 0.50 1 d P . .
C(46) C 0.243(2) 0.538(2) 0.4910(8) 0.151(6) Uiso 0.50 1 d P . .
H(4) H 0.061(4) 0.175(4) 0.301(2) 0.056(12) Uiso 1.00 1 c . . .
H(5) H 0.009(3) 0.262(3) 0.263(1) 0.033(8) Uiso 1.00 1 c . . .
H(6) H -0.081(4) 0.168(3) 0.303(2) 0.054(11) Uiso 1.00 1 c . . .
H(1) H -0.0081 0.5152 0.38855 0.0407 Uiso 1.00 1 c . . .
H(2) H 0.1168 0.6948 0.36883 0.0435 Uiso 1.00 1 c . . .
H(3) H 0.3027 0.7349 0.29338 0.0384 Uiso 1.00 1 c . . .
H(7) H -0.2117 0.4234 0.3799 0.074 Uiso 1.00 1 c . . .
H(8) H -0.2069 0.4165 0.3172 0.074 Uiso 1.00 1 c . . .
H(9) H -0.2647 0.3072 0.3655 0.074 Uiso 1.00 1 c . . .
H(10) H -0.0247 0.2814 0.4442 0.072 Uiso 1.00 1 c . . .
H(11) H -0.0728 0.1644 0.4291 0.072 Uiso 1.00 1 c . . .
H(12) H 0.0839 0.2036 0.4151 0.072 Uiso 1.00 1 c . . .
H(13) H 0.5314 0.7808 0.2439 0.056 Uiso 1.00 1 c . . .
H(14) H 0.5856 0.7975 0.1789 0.056 Uiso 1.00 1 c . . .
H(15) H 0.4329 0.8233 0.2027 0.056 Uiso 1.00 1 c . . .
H(16) H 0.3409 0.6671 0.13768 0.054 Uiso 1.00 1 c . . .
H(17) H 0.4940 0.6418 0.11412 0.054 Uiso 1.00 1 c . . .
H(18) H 0.3858 0.5361 0.14203 0.054 Uiso 1.00 1 c . . .
H(19) H 0.5770 0.4444 0.2290 0.058 Uiso 1.00 1 c . . .
H(20) H 0.6790 0.5521 0.1969 0.058 Uiso 1.00 1 c . . .
H(21) H 0.6216 0.5361 0.2616 0.058 Uiso 1.00 1 c . . .
H(22) H 0.3848 0.2659 -0.02223 0.0391 Uiso 1.00 1 c . . .
H(23) H 0.4186 0.4685 -0.03469 0.0415 Uiso 1.00 1 c . . .
H(24) H 0.2731 0.5710 0.02249 0.0402 Uiso 1.00 1 c . . .
H(25) H -0.0062 0.0474 0.1080 0.053 Uiso 1.00 1 c . . .
H(26) H -0.0096 0.0810 0.0440 0.053 Uiso 1.00 1 c . . .
H(27) H 0.0226 -0.0481 0.0708 0.053 Uiso 1.00 1 c . . .
H(28) H 0.2816 -0.0009 0.1410 0.051 Uiso 1.00 1 c . . .
H(29) H 0.3019 -0.0955 0.1032 0.051 Uiso 1.00 1 c . . .
H(30) H 0.4111 0.0102 0.0920 0.051 Uiso 1.00 1 c . . .
H(31) H 0.2786 -0.0338 -0.0154 0.070 Uiso 1.00 1 c . . .
H(32) H 0.2435 0.0942 -0.0425 0.070 Uiso 1.00 1 c . . .
H(33) H 0.3870 0.0724 -0.0264 0.070 Uiso 1.00 1 c . . .
H(34) H 0.1322 0.7042 0.0731 0.083 Uiso 1.00 1 c . . .
H(35) H 0.0559 0.6665 0.0295 0.083 Uiso 1.00 1 c . . .
H(36) H -0.0279 0.7111 0.0813 0.083 Uiso 1.00 1 c . . .
H(37) H 0.1022 0.5606 0.18769 0.056 Uiso 1.00 1 c . . .
H(38) H -0.0579 0.5675 0.19588 0.056 Uiso 1.00 1 c . . .
H(39) H 0.0076 0.4440 0.20698 0.056 Uiso 1.00 1 c . . .
H(40) H -0.2074 0.4880 0.1178 0.078 Uiso 1.00 1 c . . .
H(41) H -0.1295 0.4523 0.0626 0.078 Uiso 1.00 1 c . . .
H(42) H -0.1393 0.3654 0.1207 0.078 Uiso 1.00 1 c . . .
H(43) H -0.1924 -0.1548 0.38496 0.0437 Uiso 1.00 1 c . . .
H(44) H -0.1275 -0.1352 0.46730 0.0506 Uiso 1.00 1 c . . .
H(45) H 0.0986 -0.0783 0.46469 0.0455 Uiso 1.00 1 c . . .
H(46) H 0.0946 -0.2238 0.2259 0.066 Uiso 1.00 1 c . . .
H(47) H -0.0028 -0.1780 0.1847 0.066 Uiso 1.00 1 c . . .
H(48) H 0.1031 -0.0896 0.1964 0.066 Uiso 1.00 1 c . . .
H(49) H -0.1369 0.0653 0.2305 0.062 Uiso 1.00 1 c . . .
H(50) H -0.2365 -0.0274 0.2180 0.063 Uiso 1.00 1 c . . .
H(51) H -0.2626 0.0057 0.2773 0.062 Uiso 1.00 1 c . . .
H(52) H -0.2668 -0.2510 0.3315 0.056 Uiso 1.00 1 c . . .
H(53) H -0.2402 -0.2833 0.2720 0.056 Uiso 1.00 1 c . . .
H(54) H -0.1430 -0.3279 0.3135 0.056 Uiso 1.00 1 c . . .
H(55) H 0.2953 0.0120 0.4798 0.068 Uiso 1.00 1 c . . .
H(56) H 0.3171 -0.1216 0.4778 0.068 Uiso 1.00 1 c . . .
H(57) H 0.4445 -0.0319 0.4653 0.068 Uiso 1.00 1 c . . .
H(58) H 0.5036 0.1526 0.3619 0.071 Uiso 1.00 1 c . . .
H(59) H 0.4097 0.1651 0.3176 0.071 Uiso 1.00 1 c . . .
H(60) H 0.3541 0.1957 0.3765 0.071 Uiso 1.00 1 c . . .
H(61) H 0.4319 -0.1905 0.3703 0.068 Uiso 1.00 1 c . . .
H(62) H 0.4633 -0.0961 0.3137 0.068 Uiso 1.00 1 c . . .
H(63) H 0.5542 -0.0959 0.3584 0.068 Uiso 1.00 1 c . . .
H(64) H 0.4111 0.3345 0.10718 0.0303 Uiso 1.00 1 c . . .
H(65) H 0.5119 0.3545 0.14588 0.0307 Uiso 1.00 1 c . . .
H(66) H 0.5501 0.2086 0.06697 0.0372 Uiso 1.00 1 c . . .
H(67) H 0.6591 0.2994 0.07486 0.0374 Uiso 1.00 1 c . . .
H(68) H 0.6486 0.0754 0.12239 0.0437 Uiso 1.00 1 c . . .
H(69) H 0.7150 0.1729 0.14601 0.0435 Uiso 1.00 1 c . . .
H(70) H 0.5448 0.1479 0.21787 0.0397 Uiso 1.00 1 c . . .
H(71) H 0.4851 0.0430 0.19683 0.0400 Uiso 1.00 1 c . . .

loop_
_atom_site_aniso_label
_atom_site_aniso_U_11
_atom_site_aniso_U_22
_atom_site_aniso_U_33
_atom_site_aniso_U_12
_atom_site_aniso_U_13
_atom_site_aniso_U_23
V(1) 0.0232(2) 0.0162(2) 0.0163(2) 0.0006(2) -0.0028(2) -0.0038(2)
S(1) 0.0260(3) 0.0202(3) 0.0288(3) 0.0002(2) -0.0010(3) -0.0104(2)
S(2) 0.0250(3) 0.0256(3) 0.0182(3) -0.0004(2) -0.0032(2) -0.0034(2)
S(3) 0.0256(3) 0.0185(3) 0.0204(3) 0.0011(2) -0.0031(2) -0.0024(2)
Si(1) 0.0307(4) 0.0264(4) 0.0247(4) 0.0011(3) 0.0029(3) -0.0065(3)
Si(2) 0.0301(4) 0.0265(4) 0.0313(4) -0.0037(3) -0.0031(3) -0.0097(3)
Si(3) 0.0339(4) 0.0324(4) 0.0290(4) 0.0030(3) -0.0057(3) -0.0147(3)
Si(4) 0.0403(5) 0.0284(4) 0.0321(4) 0.0109(3) -0.0153(4) -0.0070(3)
Si(5) 0.0297(4) 0.0289(4) 0.0396(5) -0.0057(3) -0.0132(3) -0.0009(3)
Si(6) 0.0368(4) 0.0347(4) 0.0283(4) -0.0003(3) -0.0127(3) -0.0077(3)
Si(7) 0.0769(9) 0.0932(10) 0.0581(7) 0.0005(7) -0.0329(7) -0.0287(7)
O(1) 0.0216(9) 0.0196(8) 0.0248(9) 0.0013(7) -0.0010(7) -0.0024(7)
C(1) 0.0273(13) 0.0198(11) 0.0215(12) 0.0042(9) -0.0093(10) -0.0066(9)
C(2) 0.0280(13) 0.0265(13) 0.0249(13) 0.0071(10) -0.0046(11) -0.0082(10)
C(3) 0.037(2) 0.032(1) 0.033(2) 0.0083(12) -0.0038(13) -0.0125(12)
C(4) 0.042(2) 0.031(1) 0.036(2) 0.0080(12) -0.0063(13) -0.0166(12)
C(5) 0.037(2) 0.0248(13) 0.034(2) 0.0043(11) -0.0107(12) -0.0104(11)
C(6) 0.0258(13) 0.0238(12) 0.0257(13) 0.0035(10) -0.0074(10) -0.0059(10)
C(7) 0.033(2) 0.028(1) 0.032(2) -0.0040(13) 0.0027(13) -0.0099(12)
C(8) 0.030(2) 0.060(2) 0.094(3) 0.004(2) 0.001(2) -0.039(2)
C(9) 0.103(4) 0.047(2) 0.029(2) -0.009(2) -0.005(2) 0.000(2)
C(10) 0.050(2) 0.035(2) 0.054(2) -0.011(1) -0.000(2) -0.016(2)
C(11) 0.065(2) 0.037(2) 0.031(2) -0.009(2) -0.004(2) -0.0042(13)
C(12) 0.029(2) 0.048(2) 0.066(2) 0.005(1) -0.007(2) -0.025(2)
C(13) 0.0239(12) 0.0287(13) 0.0195(12) -0.0015(10) -0.0072(10) -0.0027(10)
C(14) 0.0264(13) 0.0320(13) 0.0189(12) 0.0023(10) -0.0060(10) -0.0073(10)
C(15) 0.032(2) 0.043(2) 0.0222(13) 0.0037(12) -0.0005(11) -0.0064(12)
C(16) 0.037(2) 0.043(2) 0.024(1) -0.0061(13) 0.0007(12) 0.0036(12)
C(17) 0.041(2) 0.027(1) 0.032(2) -0.0026(12) -0.0083(13) 0.0013(11)
C(18) 0.031(1) 0.0268(13) 0.0232(13) 0.0014(10) -0.0093(11) -0.0026(10)
C(19) 0.042(2) 0.042(2) 0.048(2) -0.001(1) -0.015(2) -0.021(2)
C(20) 0.043(2) 0.033(2) 0.051(2) 0.0096(13) -0.011(2) -0.014(1)
C(21) 0.064(3) 0.064(2) 0.047(2) 0.001(2) 0.002(2) -0.034(2)
C(22) 0.100(4) 0.041(2) 0.065(3) 0.027(2) -0.010(3) 0.001(2)
C(23) 0.051(2) 0.045(2) 0.043(2) 0.020(2) -0.018(2) -0.022(2)
C(24) 0.047(2) 0.069(3) 0.080(3) 0.024(2) -0.034(2) -0.038(2)
C(25) 0.0238(12) 0.0180(11) 0.0246(12) 0.0009(9) -0.0025(10) -0.0016(9)
C(26) 0.0252(13) 0.0264(13) 0.031(1) -0.0007(10) -0.0047(11) -0.0010(11)
C(27) 0.028(2) 0.043(2) 0.038(2) -0.0046(12) 0.0009(13) -0.0003(13)
C(28) 0.042(2) 0.055(2) 0.029(2) -0.003(2) 0.009(1) -0.003(1)
C(29) 0.048(2) 0.044(2) 0.022(1) -0.002(1) -0.0042(13) -0.0047(12)
C(30) 0.033(1) 0.0235(12) 0.0237(13) 0.0002(10) -0.0056(11) -0.0016(10)
C(31) 0.053(2) 0.068(2) 0.044(2) -0.009(2) -0.016(2) -0.026(2)
C(32) 0.052(2) 0.039(2) 0.065(2) -0.007(2) -0.032(2) 0.005(2)
C(33) 0.042(2) 0.034(2) 0.063(2) -0.007(1) -0.020(2) -0.001(2)
C(34) 0.062(2) 0.070(3) 0.040(2) 0.000(2) -0.026(2) -0.012(2)
C(35) 0.069(3) 0.049(2) 0.060(2) -0.016(2) -0.033(2) -0.006(2)
C(36) 0.038(2) 0.070(2) 0.061(2) 0.016(2) -0.023(2) -0.027(2)
C(37) 0.0284(13) 0.0238(12) 0.0242(13) -0.0034(10) -0.0028(11) -0.0009(10)
C(38) 0.026(1) 0.040(2) 0.027(1) -0.0004(12) -0.0002(11) -0.0030(12)
C(39) 0.030(2) 0.043(2) 0.036(2) 0.0098(13) 0.0014(13) 0.0001(13)
C(40) 0.029(1) 0.037(2) 0.033(2) 0.0086(12) -0.0029(12) 0.0010(12)

loop_
_geom_bond_atom_site_label_1
_geom_bond_atom_site_label_2
_geom_bond_distance
_geom_bond_publ_flag
_geom_bond_site_symmetry_1
_geom_bond_site_symmetry_2
V(1) S(1) 2.2770(8) yes . .
V(1) S(2) 2.3287(9) yes . .
V(1) S(3) 2.3279(7) yes . .
V(1) O(1) 2.111(2) yes . .
S(1) C(1) 1.789(3) yes . .
S(2) C(13) 1.787(2) yes . .
S(3) C(25) 1.797(2) yes . .
Si(1) C(2) 1.877(3) yes . .
Si(1) C(7) 1.865(4) yes . .
Si(1) C(8) 1.862(4) yes . .
Si(1) C(9) 1.853(4) yes . .
Si(2) C(6) 1.891(2) yes . .
Si(2) C(10) 1.879(3) yes . .
Si(2) C(11) 1.868(4) yes . .
Si(2) C(12) 1.872(3) yes . .
Si(3) C(14) 1.891(3) yes . .
Si(3) C(19) 1.862(3) yes . .
Si(3) C(20) 1.868(4) yes . .
Si(3) C(21) 1.880(4) yes . .
Si(4) C(18) 1.897(3) yes . .
Si(4) C(22) 1.872(4) yes . .
Si(4) C(23) 1.857(4) yes . .
Si(4) C(24) 1.852(4) yes . .
Si(5) C(26) 1.903(3) yes . .
Si(5) C(31) 1.852(4) yes . .
Si(5) C(32) 1.876(4) yes . .
Si(5) C(33) 1.872(3) yes . .
Si(6) C(30) 1.900(3) yes . .
Si(6) C(34) 1.876(4) yes . .
Si(6) C(35) 1.853(4) yes . .
Si(6) C(36) 1.856(4) yes . .
Si(7) O(2) 1.709(8) yes . .
Si(7) C(41) 1.80(1) yes . .
Si(7) C(42) 1.91(1) yes . .
Si(7) C(43) 1.99(1) yes . .
Si(7) C(44) 1.77(2) yes . .
Si(7) C(45) 1.94(1) yes . .
Si(7) C(46) 1.90(2) yes . .
O(1) C(37) 1.459(3) yes . .
O(1) C(40) 1.465(3) yes . .
C(1) C(2) 1.408(3) yes . .
C(1) C(6) 1.420(3) yes . .
C(2) C(3) 1.408(4) yes . .
C(3) C(4) 1.382(4) yes . .
C(4) C(5) 1.381(4) yes . .
C(5) C(6) 1.402(4) yes . .
C(13) C(14) 1.417(4) yes . .
C(13) C(18) 1.417(4) yes . .
C(14) C(15) 1.399(3) yes . .
C(15) C(16) 1.371(4) yes . .
C(16) C(17) 1.384(4) yes . .
C(17) C(18) 1.402(3) yes . .
C(25) C(26) 1.413(4) yes . .
C(25) C(30) 1.410(4) yes . .
C(26) C(27) 1.404(4) yes . .
C(27) C(28) 1.378(5) yes . .
C(28) C(29) 1.379(5) yes . .
C(29) C(30) 1.399(4) yes . .
C(37) C(38) 1.509(4) yes . .
C(38) C(39) 1.535(4) yes . .
C(39) C(40) 1.512(4) yes . .
C(41) C(42) 0.54(2) yes . .
C(43) C(44) 0.53(3) yes . .
C(45) C(46) 1.00(2) yes . .
